data_7003566
loop_
_publ_author_name
'Burck, Sebastian'
'Gudat, Dietrich'
'Nieger, Martin'
'Schalley, Christoph A.'
'Weilandt, Torsten'

_publ_section_title
;
 Phosphazene vs.diazaphospholene PN-bond cleavage in spirocyclic
 cyclodiphosphazenes
;
_journal_issue 26
_journal_name_full 'Dalton Transactions'
_journal_page_first 3478
_journal_page_last 3485
_journal_paper_doi 10.1039/b717219b
_journal_year 2008
_chemical_formula_moiety 'C40 H48 N6 P2 - benzene'
_chemical_formula_sum 'C46 H54 N6 P2'
_chemical_formula_weight 752.89
_chemical_name_common
;
1,4,8,11-Tetramesityl-1,4,6,8,11,12-hexaaza-5lambda5,7lambda5-
diphospha-dispiro(4.1.4.1)-dodeca-2,9-diene
;
_chemical_name_systematic
;
1,4,8,11-Tetramesityl-1,4,6,8,11,12-hexaaza-5lambda5,7lambda5-
diphospha-dispiro[4.1.4.1]-dodeca-2,9-diene
;
_space_group_IT_number 64
_symmetry_cell_setting orthorhombic
_symmetry_space_group_name_Hall '-C 2ac 2'
_symmetry_space_group_name_H-M 'C m c a'
_atom_sites_solution_hydrogens geom
_atom_sites_solution_primary direct
_atom_sites_solution_secondary difmap
_audit_creation_method SHELXL-97
_cell_angle_alpha 90.00
_cell_angle_beta 90.00
_cell_angle_gamma 90.00
_cell_formula_units_Z 4
_cell_length_a 22.6662(8)
_cell_length_b 14.4954(5)
_cell_length_c 12.2951(4)
_cell_measurement_reflns_used 4188
_cell_measurement_temperature 123(2)
_cell_measurement_theta_max 25
_cell_measurement_theta_min 1
_cell_volume 4039.6(2)
_computing_cell_refinement DENZO-SMN
_computing_data_collection Collect
_computing_data_reduction DENZO-SMN
_computing_molecular_graphics XP
_computing_publication_material 'SHELXL-97 (Sheldrick, 1997)'
_computing_structure_refinement 'SHELXL-97 (Sheldrick, 1997)'
_computing_structure_solution 'SHELXS-97 (Sheldrick, 1990)'
_diffrn_ambient_temperature 123(2)
_diffrn_measured_fraction_theta_full 0.996
_diffrn_measured_fraction_theta_max 0.996
_diffrn_measurement_device_type 'Nonius KappaCCD'
_diffrn_measurement_method 'rotation in phi and omega, 1 deg.'
_diffrn_radiation_monochromator graphite
_diffrn_radiation_source 'fine-focus sealed tube'
_diffrn_radiation_type MoK\a
_diffrn_radiation_wavelength 0.71073
_diffrn_reflns_av_R_equivalents 0.0672
_diffrn_reflns_av_sigmaI/netI 0.0587
_diffrn_reflns_limit_h_max 26
_diffrn_reflns_limit_h_min -26
_diffrn_reflns_limit_k_max 16
_diffrn_reflns_limit_k_min -17
_diffrn_reflns_limit_l_max 14
_diffrn_reflns_limit_l_min -14
_diffrn_reflns_number 13927
_diffrn_reflns_theta_full 25.02
_diffrn_reflns_theta_max 25.02
_diffrn_reflns_theta_min 3.26
_exptl_absorpt_coefficient_mu 0.149
_exptl_absorpt_correction_type none
_exptl_crystal_colour yellowish
_exptl_crystal_density_diffrn 1.238
_exptl_crystal_density_meas ?
_exptl_crystal_density_method 'not measured'
_exptl_crystal_description plates
_exptl_crystal_F_000 1608
_exptl_crystal_size_max 0.30
_exptl_crystal_size_mid 0.15
_exptl_crystal_size_min 0.05
_refine_diff_density_max 0.287
_refine_diff_density_min -0.354
_refine_diff_density_rms 0.055
_refine_ls_extinction_method none
_refine_ls_goodness_of_fit_ref 0.991
_refine_ls_hydrogen_treatment riding
_refine_ls_matrix_type full
_refine_ls_number_parameters 130
_refine_ls_number_reflns 1829
_refine_ls_number_restraints 0
_refine_ls_restrained_S_all 0.991
_refine_ls_R_factor_all 0.0659
_refine_ls_R_factor_gt 0.0390
_refine_ls_shift/su_max 0.000
_refine_ls_shift/su_mean 0.000
_refine_ls_structure_factor_coef Fsqd
_refine_ls_weighting_details 'calc w=1/[\s^2^(Fo^2^)+(0.0534P)^2^+0.0000P] where P=(Fo^2^+2Fc^2^)/3'
_refine_ls_weighting_scheme calc
_refine_ls_wR_factor_gt 0.0899
_refine_ls_wR_factor_ref 0.0977
_reflns_number_gt 1270
_reflns_number_total 1829
_reflns_threshold_expression >2sigma(I)
_cod_data_source_file b717219b.txt
_cod_data_source_block gudat112_compound_3b
_cod_depositor_comments
;
The following automatic conversions were performed:

'_exptl_crystal_density_meas' value 'none' was changed to '?' - the
value is perceived as not measured.

Automatic conversion script
Id: cif_fix_values 3008 2015-01-20 13:52:24Z robertas 
;
_cod_original_sg_symbol_H-M 'C mca'
_cod_database_code 7003566

loop_
_symmetry_equiv_pos_as_xyz
'x, y, z'
'-x, -y+1/2, z+1/2'
'-x, y+1/2, -z+1/2'
'x, -y, -z'
'x+1/2, y+1/2, z'
'-x+1/2, -y+1, z+1/2'
'-x+1/2, y+1, -z+1/2'
'x+1/2, -y+1/2, -z'
'-x, -y, -z'
'x, y-1/2, -z-1/2'
'x, -y-1/2, z-1/2'
'-x, y, z'
'-x+1/2, -y+1/2, -z'
'x+1/2, y, -z-1/2'
'x+1/2, -y, z-1/2'
'-x+1/2, y+1/2, z'

loop_
_atom_site_label
_atom_site_type_symbol
_atom_site_fract_x
_atom_site_fract_y
_atom_site_fract_z
_atom_site_U_iso_or_equiv
_atom_site_adp_type
_atom_site_occupancy
_atom_site_symmetry_multiplicity
_atom_site_calc_flag
_atom_site_refinement_flags
_atom_site_disorder_assembly
_atom_site_disorder_group
N1 N 0.0000 0.48221(15) 0.59626(18) 0.0199(6) Uani 1 2 d S . .
P1 P 0.0000 0.57468(5) 0.51927(6) 0.0194(2) Uani 1 2 d S . .
N2 N 0.05261(6) 0.65249(11) 0.53967(13) 0.0208(4) Uani 1 1 d . . .
C3 C 0.02924(8) 0.74144(14) 0.55896(16) 0.0236(5) Uani 1 1 d . . .
H3 H 0.0527 0.7949 0.5705 0.028 Uiso 1 1 calc R . .
C6 C 0.11459(8) 0.64043(13) 0.51504(16) 0.0210(5) Uani 1 1 d . . .
C7 C 0.13468(8) 0.66713(14) 0.41250(17) 0.0236(5) Uani 1 1 d . . .
C8 C 0.19499(8) 0.66230(14) 0.39203(18) 0.0267(5) Uani 1 1 d . . .
H8 H 0.2094 0.6805 0.3227 0.032 Uiso 1 1 calc R . .
C9 C 0.23470(8) 0.63159(14) 0.47011(19) 0.0268(5) Uani 1 1 d . . .
C10 C 0.21295(9) 0.60432(14) 0.56996(18) 0.0260(5) Uani 1 1 d . . .
H10 H 0.2398 0.5829 0.6236 0.031 Uiso 1 1 calc R . .
C11 C 0.15272(8) 0.60710(14) 0.59489(17) 0.0230(5) Uani 1 1 d . . .
C12 C 0.13130(9) 0.57480(15) 0.70375(16) 0.0287(5) Uani 1 1 d . . .
H12A H 0.0941 0.6058 0.7214 0.043 Uiso 1 1 calc R . .
H12B H 0.1608 0.5895 0.7593 0.043 Uiso 1 1 calc R . .
H12C H 0.1250 0.5079 0.7017 0.043 Uiso 1 1 calc R . .
C13 C 0.29994(8) 0.62802(16) 0.44550(19) 0.0349(6) Uani 1 1 d . . .
H13A H 0.3068 0.5877 0.3828 0.052 Uiso 1 1 calc R . .
H13B H 0.3211 0.6038 0.5088 0.052 Uiso 1 1 calc R . .
H13C H 0.3142 0.6903 0.4290 0.052 Uiso 1 1 calc R . .
C14 C 0.09252(9) 0.69899(16) 0.32529(17) 0.0331(6) Uani 1 1 d . . .
H14A H 0.0647 0.6492 0.3083 0.050 Uiso 1 1 calc R . .
H14B H 0.1147 0.7154 0.2597 0.050 Uiso 1 1 calc R . .
H14C H 0.0707 0.7530 0.3512 0.050 Uiso 1 1 calc R . .
C1B C 0.0000 0.4983(2) 0.8868(3) 0.0312(8) Uani 1 2 d S . .
H1B H 0.0000 0.4974 0.8096 0.037 Uiso 1 2 calc SR . .
C2B C 0.05243(9) 0.49900(16) 0.94391(18) 0.0334(6) Uani 1 1 d . . .
H2B H 0.0888 0.4981 0.9056 0.040 Uiso 1 1 calc R . .

loop_
_atom_site_aniso_label
_atom_site_aniso_U_11
_atom_site_aniso_U_22
_atom_site_aniso_U_33
_atom_site_aniso_U_23
_atom_site_aniso_U_13
_atom_site_aniso_U_12
N1 0.0176(12) 0.0226(14) 0.0196(14) -0.0006(10) 0.000 0.000
P1 0.0143(4) 0.0231(4) 0.0207(4) 0.0000(3) 0.000 0.000
N2 0.0166(9) 0.0208(9) 0.0250(10) -0.0013(8) 0.0013(7) -0.0017(7)
C3 0.0251(10) 0.0204(12) 0.0252(13) -0.0014(9) -0.0007(9) -0.0023(8)
C6 0.0161(10) 0.0214(11) 0.0256(12) -0.0039(9) 0.0002(9) -0.0028(9)
C7 0.0225(11) 0.0221(12) 0.0262(13) -0.0003(9) 0.0000(9) -0.0023(9)
C8 0.0252(12) 0.0282(13) 0.0266(13) -0.0007(10) 0.0046(10) -0.0052(10)
C9 0.0207(11) 0.0255(12) 0.0341(14) -0.0040(10) 0.0014(10) -0.0018(9)
C10 0.0209(11) 0.0275(12) 0.0296(13) -0.0011(10) -0.0042(10) 0.0002(9)
C11 0.0224(11) 0.0209(12) 0.0256(12) -0.0026(9) -0.0013(10) -0.0024(9)
C12 0.0261(12) 0.0344(13) 0.0255(12) 0.0025(10) -0.0028(9) 0.0002(10)
C13 0.0215(12) 0.0417(15) 0.0413(15) -0.0031(11) 0.0055(10) -0.0001(10)
C14 0.0288(12) 0.0420(15) 0.0283(13) 0.0081(11) 0.0001(10) -0.0030(10)
C1B 0.0345(18) 0.0345(19) 0.0246(19) 0.0022(14) 0.000 0.000
C2B 0.0228(11) 0.0474(14) 0.0301(12) 0.0073(11) 0.0066(10) 0.0027(11)

loop_
_atom_type_symbol
_atom_type_description
_atom_type_scat_dispersion_real
_atom_type_scat_dispersion_imag
_atom_type_scat_source
C C 0.0033 0.0016 'International Tables Vol C Tables 4.2.6.8 and 6.1.1.4'
H H 0.0000 0.0000 'International Tables Vol C Tables 4.2.6.8 and 6.1.1.4'
N N 0.0061 0.0033 'International Tables Vol C Tables 4.2.6.8 and 6.1.1.4'
P P 0.1023 0.0942 'International Tables Vol C Tables 4.2.6.8 and 6.1.1.4'

loop_
_geom_angle_atom_site_label_1
_geom_angle_atom_site_label_2
_geom_angle_atom_site_label_3
_geom_angle
_geom_angle_site_symmetry_1
_geom_angle_site_symmetry_3
_geom_angle_publ_flag
P1 N1 P1 84.90(11) . 9_566 ?
N1 P1 N1 95.10(11) . 9_566 ?
N1 P1 N2 117.89(8) . . ?
N1 P1 N2 118.14(8) 9_566 . ?
N1 P1 N2 117.89(8) . 12 ?
N1 P1 N2 118.14(8) 9_566 12 ?
N2 P1 N2 91.80(11) . 12 ?
N1 P1 P1 47.58(8) . 9_566 ?
N1 P1 P1 47.52(8) 9_566 9_566 ?
N2 P1 P1 134.10(6) . 9_566 ?
N2 P1 P1 134.10(6) 12 9_566 ?
C3 N2 C6 120.58(14) . . ?
C3 N2 P1 112.07(12) . . ?
C6 N2 P1 125.68(12) . . ?
C3 C3 N2 112.00(10) 12 . ?
C3 C3 H3 124.0 12 . ?
N2 C3 H3 124.0 . . ?
C11 C6 C7 122.00(17) . . ?
C11 C6 N2 119.74(18) . . ?
C7 C6 N2 118.19(17) . . ?
C8 C7 C6 118.04(18) . . ?
C8 C7 C14 120.59(19) . . ?
C6 C7 C14 121.36(17) . . ?
C9 C8 C7 121.8(2) . . ?
C9 C8 H8 119.1 . . ?
C7 C8 H8 119.1 . . ?
C10 C9 C8 118.35(18) . . ?
C10 C9 C13 121.2(2) . . ?
C8 C9 C13 120.5(2) . . ?
C9 C10 C11 122.32(19) . . ?
C9 C10 H10 118.8 . . ?
C11 C10 H10 118.8 . . ?
C6 C11 C10 117.41(19) . . ?
C6 C11 C12 122.42(17) . . ?
C10 C11 C12 120.17(18) . . ?
C11 C12 H12A 109.5 . . ?
C11 C12 H12B 109.5 . . ?
H12A C12 H12B 109.5 . . ?
C11 C12 H12C 109.5 . . ?
H12A C12 H12C 109.5 . . ?
H12B C12 H12C 109.5 . . ?
C9 C13 H13A 109.5 . . ?
C9 C13 H13B 109.5 . . ?
H13A C13 H13B 109.5 . . ?
C9 C13 H13C 109.5 . . ?
H13A C13 H13C 109.5 . . ?
H13B C13 H13C 109.5 . . ?
C7 C14 H14A 109.5 . . ?
C7 C14 H14B 109.5 . . ?
H14A C14 H14B 109.5 . . ?
C7 C14 H14C 109.5 . . ?
H14A C14 H14C 109.5 . . ?
H14B C14 H14C 109.5 . . ?
C2B C1B C2B 118.9(3) . 12 ?
C2B C1B H1B 120.6 . . ?
C2B C1B H1B 120.6 12 . ?
C2B C2B C1B 120.57(16) 4_567 . ?
C2B C2B H2B 119.7 4_567 . ?
C1B C2B H2B 119.7 . . ?

loop_
_geom_bond_atom_site_label_1
_geom_bond_atom_site_label_2
_geom_bond_distance
_geom_bond_site_symmetry_2
_geom_bond_publ_flag
N1 P1 1.641(2) . ?
N1 P1 1.642(2) 9_566 ?
P1 N1 1.642(2) 9_566 ?
P1 N2 1.6605(16) . ?
P1 N2 1.6605(16) 12 ?
P1 P1 2.2162(15) 9_566 ?
N2 C3 1.414(2) . ?
N2 C6 1.448(2) . ?
C3 C3 1.326(4) 12 ?
C3 H3 0.9500 . ?
C6 C11 1.394(3) . ?
C6 C7 1.395(3) . ?
C7 C8 1.392(3) . ?
C7 C14 1.509(3) . ?
C8 C9 1.389(3) . ?
C8 H8 0.9500 . ?
C9 C10 1.381(3) . ?
C9 C13 1.510(3) . ?
C10 C11 1.400(3) . ?
C10 H10 0.9500 . ?
C11 C12 1.499(3) . ?
C12 H12A 0.9800 . ?
C12 H12B 0.9800 . ?
C12 H12C 0.9800 . ?
C13 H13A 0.9800 . ?
C13 H13B 0.9800 . ?
C13 H13C 0.9800 . ?
C14 H14A 0.9800 . ?
C14 H14B 0.9800 . ?
C14 H14C 0.9800 . ?
C1B C2B 1.380(3) . ?
C1B C2B 1.380(3) 12 ?
C1B H1B 0.9500 . ?
C2B C2B 1.380(4) 4_567 ?
C2B H2B 0.9500 . ?

loop_
_geom_hbond_atom_site_label_D
_geom_hbond_atom_site_label_H
_geom_hbond_atom_site_label_A
_geom_hbond_distance_DH
_geom_hbond_distance_HA
_geom_hbond_distance_DA
_geom_hbond_angle_DHA
_geom_hbond_site_symmetry_A
C1B H1B N1 0.95 2.63 3.580(4) 176.0 .

loop_
_geom_torsion_atom_site_label_1
_geom_torsion_atom_site_label_2
_geom_torsion_atom_site_label_3
_geom_torsion_atom_site_label_4
_geom_torsion
_geom_torsion_site_symmetry_1
_geom_torsion_site_symmetry_2
_geom_torsion_site_symmetry_3
_geom_torsion_site_symmetry_4
_geom_torsion_publ_flag
P1 N1 P1 N1 0.0 9_566 . . 9_566 ?
P1 N1 P1 N2 -125.66(8) 9_566 . . . ?
P1 N1 P1 N2 125.66(8) 9_566 . . 12 ?
N1 P1 N2 C3 -125.22(14) . . . . ?
N1 P1 N2 C3 121.39(14) 9_566 . . . ?
N2 P1 N2 C3 -2.11(18) 12 . . . ?
P1 P1 N2 C3 178.15(12) 9_566 . . . ?
N1 P1 N2 C6 69.56(19) . . . . ?
N1 P1 N2 C6 -43.83(19) 9_566 . . . ?
N2 P1 N2 C6 -167.34(12) 12 . . . ?
P1 P1 N2 C6 12.9(2) 9_566 . . . ?
C6 N2 C3 C3 167.66(13) . . . 12 ?
P1 N2 C3 C3 1.59(13) . . . 12 ?
C3 N2 C6 C11 103.7(2) . . . . ?
P1 N2 C6 C11 -92.2(2) . . . . ?
C3 N2 C6 C7 -73.2(2) . . . . ?
P1 N2 C6 C7 90.9(2) . . . . ?
C11 C6 C7 C8 -1.9(3) . . . . ?
N2 C6 C7 C8 175.01(17) . . . . ?
C11 C6 C7 C14 177.20(19) . . . . ?
N2 C6 C7 C14 -5.9(3) . . . . ?
C6 C7 C8 C9 0.3(3) . . . . ?
C14 C7 C8 C9 -178.8(2) . . . . ?
C7 C8 C9 C10 0.8(3) . . . . ?
C7 C8 C9 C13 -179.45(19) . . . . ?
C8 C9 C10 C11 -0.3(3) . . . . ?
C13 C9 C10 C11 179.89(19) . . . . ?
C7 C6 C11 C10 2.3(3) . . . . ?
N2 C6 C11 C10 -174.57(17) . . . . ?
C7 C6 C11 C12 -177.56(19) . . . . ?
N2 C6 C11 C12 5.6(3) . . . . ?
C9 C10 C11 C6 -1.1(3) . . . . ?
C9 C10 C11 C12 178.7(2) . . . . ?
C2B C1B C2B C2B -0.5(5) 12 . . 4_567 ?
